data_7123068
loop_
_publ_author_name
'Xue, Hui'
'Zhou, Kang'
'Liu, Luyao'
'wu, dong'
'Hong, Zixiao'
'Chen, Qihui'
'Jiang, Feilong'
'Yuan, Daqiang'
'Zhang, Jian'
'Hong, Maochun'

_publ_section_title
;
 Chiral induction in a pcu-derived network from achiral precursors
;
_journal_name_full 'Chemical Communications'
_journal_paper_doi 10.1039/C9CC00692C
_journal_year 2019
_chemical_formula_moiety 'C27 H9 N3 O16 Zn4'
_chemical_formula_sum 'C27 H9 N3 O16 Zn4'
_chemical_formula_weight 892.93
_space_group_crystal_system cubic
_space_group_IT_number 198
_space_group_name_Hall 'P 2ac 2ab 3'
_space_group_name_H-M_alt 'P 21 3'
_symmetry_space_group_name_Hall 'P 2ac 2ab 3'
_symmetry_space_group_name_H-M 'P 21 3'
_atom_sites_solution_hydrogens geom
_audit_creation_method SHELXL-2017/1
_audit_update_record
;
2019-02-26 deposited with the CCDC.    2019-02-26 downloaded from the CCDC.
;
_cell_angle_alpha 90
_cell_angle_beta 90
_cell_angle_gamma 90
_cell_formula_units_Z 4
_cell_length_a 18.1710(2)
_cell_length_b 18.1710(2)
_cell_length_c 18.1710(2)
_cell_measurement_reflns_used 4313
_cell_measurement_temperature 150.0(2)
_cell_measurement_theta_max 73.3570
_cell_measurement_theta_min 4.1680
_cell_volume 5999.80(11)
_computing_structure_refinement 'SHELXL-2017/1 (Sheldrick, 2017)'
_diffrn_ambient_temperature 150.0(2)
_diffrn_measured_fraction_theta_full 0.994
_diffrn_measured_fraction_theta_max 0.983
_diffrn_measurement_device_type 'SuperNova, Dual, Cu at home/near, Atlas'
_diffrn_measurement_method '\w scan'
_diffrn_radiation_type CuK\a
_diffrn_radiation_wavelength 1.54184
_diffrn_reflns_av_R_equivalents 0.0251
_diffrn_reflns_av_unetI/netI 0.0321
_diffrn_reflns_Laue_measured_fraction_full 0.994
_diffrn_reflns_Laue_measured_fraction_max 0.983
_diffrn_reflns_limit_h_max 20
_diffrn_reflns_limit_h_min -13
_diffrn_reflns_limit_k_max 12
_diffrn_reflns_limit_k_min -18
_diffrn_reflns_limit_l_max 15
_diffrn_reflns_limit_l_min -22
_diffrn_reflns_number 8238
_diffrn_reflns_point_group_measured_fraction_full 0.995
_diffrn_reflns_point_group_measured_fraction_max 0.972
_diffrn_reflns_theta_full 67.684
_diffrn_reflns_theta_max 73.358
_diffrn_reflns_theta_min 3.440
_diffrn_source 'micro-focus sealed X-ray tube'
_exptl_absorpt_coefficient_mu 2.198
_exptl_absorpt_correction_T_max 1.00000
_exptl_absorpt_correction_T_min 0.91546
_exptl_absorpt_correction_type multi-scan
_exptl_absorpt_process_details
;
CrysAlisPro 1.171.39.46 (Rigaku Oxford Diffraction, 2018)
Empirical absorption correction using spherical harmonics,
 implemented in SCALE3 ABSPACK scaling algorithm.
;
_exptl_crystal_colour colourless
_exptl_crystal_density_diffrn 0.988
_exptl_crystal_description plate
_exptl_crystal_F_000 1760
_exptl_crystal_size_max 0.2
_exptl_crystal_size_mid 0.2
_exptl_crystal_size_min 0.1
_refine_diff_density_max 0.689
_refine_diff_density_min -0.692
_refine_diff_density_rms 0.063
_refine_ls_abs_structure_details
;
 Flack x determined using 1550 quotients [(I+)-(I-)]/[(I+)+(I-)]
 (Parsons, Flack and Wagner, Acta Cryst. B69 (2013) 249-259).
;
_refine_ls_abs_structure_Flack 0.00(2)
_refine_ls_extinction_method none
_refine_ls_goodness_of_fit_ref 1.061
_refine_ls_hydrogen_treatment constr
_refine_ls_matrix_type full
_refine_ls_number_parameters 161
_refine_ls_number_reflns 3945
_refine_ls_number_restraints 73
_refine_ls_restrained_S_all 1.064
_refine_ls_R_factor_all 0.0406
_refine_ls_R_factor_gt 0.0376
_refine_ls_shift/su_max 0.002
_refine_ls_shift/su_mean 0.000
_refine_ls_structure_factor_coef Fsqd
_refine_ls_weighting_details 'w=1/[\s^2^(Fo^2^)+(0.0753P)^2^] where P=(Fo^2^+2Fc^2^)/3'
_refine_ls_weighting_scheme calc
_refine_ls_wR_factor_gt 0.1053
_refine_ls_wR_factor_ref 0.1082
_reflns_Friedel_coverage 0.804
_reflns_Friedel_fraction_full 0.996
_reflns_Friedel_fraction_max 0.959
_reflns_number_gt 3687
_reflns_number_total 3945
_reflns_threshold_expression 'I > 2\s(I)'
_cod_data_source_file c9cc00692c2.cif
_cod_data_source_block FJI-H20_CCDC1
_cod_original_cell_volume 5999.8(2)
_cod_database_code 7123068
_shelx_shelxl_version_number 2017/1
_shelx_space_group_comment
;
The symmetry employed for this shelxl refinement is uniquely defined
by the following loop, which should always be used as a source of
symmetry information in preference to the above space-group names.
They are only intended as comments.
;
_exptl_absorpt_special_details
;
?
;

loop_
_space_group_symop_operation_xyz
'x, y, z'
'z, x, y'
'y, z, x'
'-y+1/2, -z, x+1/2'
'z+1/2, -x+1/2, -y'
'-y, z+1/2, -x+1/2'
'-z+1/2, -x, y+1/2'
'-z, x+1/2, -y+1/2'
'y+1/2, -z+1/2, -x'
'-x+1/2, -y, z+1/2'
'x+1/2, -y+1/2, -z'
'-x, y+1/2, -z+1/2'

loop_
_atom_site_label
_atom_site_type_symbol
_atom_site_fract_x
_atom_site_fract_y
_atom_site_fract_z
_atom_site_U_iso_or_equiv
_atom_site_adp_type
_atom_site_occupancy
_atom_site_site_symmetry_order
_atom_site_calc_flag
_atom_site_refinement_flags_posn
_atom_site_refinement_flags_adp
_atom_site_refinement_flags_occupancy
_atom_site_disorder_assembly
_atom_site_disorder_group
Zn2 Zn -0.07311(3) 1.02136(3) 0.66221(3) 0.03326(16) Uani 1 1 d . U . . .
Zn1 Zn -0.00197(4) 1.00197(4) 0.50197(4) 0.0755(5) Uani 1 3 d S TU P . .
O1 O -0.06594(16) 1.06594(16) 0.56594(16) 0.0351(9) Uani 1 3 d S TU P A .
C5 C 0.0226(2) 0.6552(2) 0.7639(2) 0.0385(8) Uani 1 1 d . U . . .
O6 O 0.0323(2) 0.65940(19) 0.49397(19) 0.0541(8) Uani 1 1 d . U . . .
O3 O -0.0373(3) 0.9206(2) 0.6754(2) 0.0653(11) Uani 1 1 d . U . . .
O4 O 0.0164(2) 0.69292(19) 0.82205(19) 0.0543(9) Uani 1 1 d . U . . .
C4 C 0.0175(3) 0.6955(2) 0.6922(3) 0.0425(9) Uani 1 1 d . U . . .
O5 O 0.0363(2) 0.58755(17) 0.76061(18) 0.0445(7) Uani 1 1 d . U . . .
N1 N 0.0158(2) 0.5671(2) 0.4158(2) 0.0427(8) Uani 1 1 d . U . . .
C9 C -0.0087(3) 0.6012(2) 0.4753(3) 0.0433(9) Uani 1 1 d . U . . .
C6 C 0.0255(3) 0.6574(2) 0.6268(3) 0.0429(9) Uani 1 1 d . U . . .
H6 H 0.034347 0.605854 0.627479 0.051 Uiso 1 1 calc R U . . .
C7 C 0.0206(3) 0.6937(3) 0.5613(3) 0.0504(11) Uani 1 1 d . U . . .
C1 C -0.0145(7) 0.8886(4) 0.6201(5) 0.099(3) Uani 1 1 d . U . . .
C3 C 0.0042(4) 0.7711(3) 0.6909(3) 0.0544(12) Uani 1 1 d . U . . .
H3 H -0.002540 0.797564 0.735432 0.065 Uiso 1 1 calc R U . . .
C8 C 0.0076(5) 0.7690(3) 0.5583(3) 0.0666(17) Uani 1 1 d . U . . .
H8 H 0.003318 0.793656 0.512400 0.080 Uiso 1 1 calc R U . . .
C2 C 0.0010(4) 0.8071(3) 0.6236(4) 0.0668(17) Uani 1 1 d . U . . .
O2 O 0.0173(6) 0.9216(4) 0.5615(7) 0.109(5) Uani 0.578(16) 1 d . U P A 1
O2A O -0.0586(12) 0.9138(5) 0.5620(8) 0.102(6) Uani 0.422(16) 1 d . U P A 2

loop_
_atom_site_aniso_label
_atom_site_aniso_U_11
_atom_site_aniso_U_22
_atom_site_aniso_U_33
_atom_site_aniso_U_23
_atom_site_aniso_U_13
_atom_site_aniso_U_12
Zn2 0.0389(3) 0.0272(3) 0.0337(3) 0.00285(19) -0.0067(2) -0.00295(19)
Zn1 0.0755(5) 0.0755(5) 0.0755(5) -0.0167(4) 0.0167(4) 0.0167(4)
O1 0.0351(9) 0.0351(9) 0.0351(9) 0.0037(11) -0.0037(11) -0.0037(11)
C5 0.043(2) 0.0331(18) 0.039(2) -0.0033(16) -0.0087(16) 0.0010(16)
O6 0.077(2) 0.0423(16) 0.0432(17) 0.0029(13) 0.0020(16) -0.0107(16)
O3 0.090(3) 0.0355(16) 0.070(2) -0.0012(16) -0.027(2) 0.0051(18)
O4 0.077(2) 0.0411(17) 0.0451(18) -0.0030(13) -0.0086(17) 0.0109(16)
C4 0.049(2) 0.0312(19) 0.047(2) 0.0012(16) -0.0066(19) -0.0017(17)
O5 0.0566(19) 0.0337(15) 0.0433(16) 0.0012(12) -0.0131(13) 0.0064(13)
N1 0.0405(18) 0.050(2) 0.0381(17) 0.0013(15) -0.0002(15) -0.0052(16)
C9 0.048(2) 0.040(2) 0.042(2) 0.0075(17) -0.0018(18) -0.0034(17)
C6 0.053(2) 0.0294(18) 0.046(2) 0.0015(16) -0.0026(19) 0.0014(18)
C7 0.065(3) 0.037(2) 0.050(2) 0.0060(18) 0.004(2) -0.006(2)
C1 0.179(9) 0.039(3) 0.079(4) 0.005(3) -0.006(5) 0.016(4)
C3 0.079(4) 0.033(2) 0.051(3) -0.0012(18) -0.006(2) 0.004(2)
C8 0.112(5) 0.034(2) 0.054(3) 0.012(2) -0.001(3) 0.004(3)
C2 0.104(5) 0.033(2) 0.063(3) 0.006(2) 0.004(3) 0.005(3)
O2 0.093(7) 0.041(4) 0.194(10) 0.053(5) 0.093(7) 0.024(4)
O2A 0.197(18) 0.032(4) 0.078(7) 0.013(4) -0.036(9) -0.002(6)

loop_
_atom_type_symbol
_atom_type_description
_atom_type_scat_dispersion_real
_atom_type_scat_dispersion_imag
_atom_type_scat_source
C C 0.0181 0.0091 'International Tables Vol C Tables 4.2.6.8 and 6.1.1.4'
H H 0.0000 0.0000 'International Tables Vol C Tables 4.2.6.8 and 6.1.1.4'
N N 0.0311 0.0180 'International Tables Vol C Tables 4.2.6.8 and 6.1.1.4'
O O 0.0492 0.0322 'International Tables Vol C Tables 4.2.6.8 and 6.1.1.4'
Zn Zn -1.5491 0.6778 'International Tables Vol C Tables 4.2.6.8 and 6.1.1.4'

loop_
_geom_angle_atom_site_label_1
_geom_angle_atom_site_label_2
_geom_angle_atom_site_label_3
_geom_angle
_geom_angle_site_symmetry_1
_geom_angle_site_symmetry_3
O1 Zn2 O3 118.7(2) . .
O1 Zn2 O5 111.50(12) . 12_556
O3 Zn2 O5 111.79(15) . 12_556
O1 Zn2 O4 109.76(14) . 2_465
O3 Zn2 O4 103.98(19) . 2_465
O5 Zn2 O4 98.87(16) 12_556 2_465
O2 Zn1 O2 115.0(2) 7_564 6_655
O2 Zn1 O2 115.0(2) 7_564 .
O2 Zn1 O2 115.0(2) 6_655 .
O2 Zn1 O1 103.1(3) 7_564 .
O2 Zn1 O1 103.1(3) 6_655 .
O2 Zn1 O1 103.1(3) . .
O1 Zn1 O2A 82.2(5) . .
O2 Zn1 O2A 153.0(6) 7_564 6_655
O2 Zn1 O2A 38.9(5) 6_655 6_655
O2 Zn1 O2A 88.8(6) . 6_655
O1 Zn1 O2A 82.2(4) . 6_655
O2A Zn1 O2A 118.2(2) . 6_655
O2 Zn1 O2A 38.9(5) 7_564 7_564
O2 Zn1 O2A 88.8(6) 6_655 7_564
O2 Zn1 O2A 153.0(6) . 7_564
O1 Zn1 O2A 82.2(4) . 7_564
O2A Zn1 O2A 118.2(2) . 7_564
O2A Zn1 O2A 118.2(2) 6_655 7_564
Zn2 O1 Zn2 110.30(14) 6_655 7_564
Zn2 O1 Zn2 110.29(14) 6_655 .
Zn2 O1 Zn2 110.29(14) 7_564 .
Zn2 O1 Zn1 108.63(14) 6_655 .
Zn2 O1 Zn1 108.63(14) 7_564 .
Zn2 O1 Zn1 108.64(14) . .
O5 C5 O4 125.9(4) . .
O5 C5 C4 116.8(4) . .
O4 C5 C4 117.2(4) . .
C9 O6 C7 119.5(4) . .
C1 O3 Zn2 116.9(4) . .
C5 O4 Zn2 130.2(3) . 3_456
C6 C4 C3 119.7(4) . .
C6 C4 C5 119.8(4) . .
C3 C4 C5 120.5(4) . .
C5 O5 Zn2 129.3(3) . 12_546
C9 N1 C9 112.2(4) . 5_456
N1 C9 N1 127.7(4) . 4_565
N1 C9 O6 113.0(4) . .
N1 C9 O6 119.3(4) 4_565 .
C7 C6 C4 120.0(4) . .
C6 C7 C8 121.5(5) . .
C6 C7 O6 122.7(4) . .
C8 C7 O6 115.7(5) . .
O3 C1 O2 125.2(7) . .
O3 C1 O2A 105.5(10) . .
O3 C1 C2 119.4(7) . .
O2 C1 C2 112.9(8) . .
O2A C1 C2 117.3(8) . .
C2 C3 C4 119.2(5) . .
C2 C8 C7 118.4(5) . .
C8 C2 C3 121.1(5) . .
C8 C2 C1 118.2(6) . .
C3 C2 C1 120.5(6) . .
C1 O2 Zn1 136.9(7) . .
C1 O2A Zn1 110.1(12) . .

loop_
_geom_bond_atom_site_label_1
_geom_bond_atom_site_label_2
_geom_bond_distance
_geom_bond_site_symmetry_2
Zn2 O1 1.9322(17) .
Zn2 O3 1.957(4) .
Zn2 O5 1.965(3) 12_556
Zn2 O4 1.987(4) 2_465
Zn1 O2 1.851(8) 7_564
Zn1 O2 1.851(8) 6_655
Zn1 O2 1.851(8) .
Zn1 O1 2.013(5) .
Zn1 O2A 2.195(15) .
Zn1 O2A 2.195(15) 6_655
Zn1 O2A 2.195(15) 7_564
C5 O5 1.256(5) .
C5 O4 1.265(6) .
C5 C4 1.495(6) .
O6 C9 1.337(6) .
O6 C7 1.390(6) .
O3 C1 1.234(10) .
C4 C6 1.384(7) .
C4 C3 1.395(6) .
N1 C9 1.324(7) .
N1 C9 1.327(6) 5_456
C6 C7 1.364(7) .
C7 C8 1.389(7) .
C1 O2 1.351(12) .
C1 O2A 1.402(16) .
C1 C2 1.509(8) .
C3 C2 1.389(8) .
C8 C2 1.378(9) .
